data_7032487
loop_
_publ_author_name
'Han, Min-Le'
'Duan, Ya-Ping'
'Li, Dong-Sheng'
'Xu, Guo-Wang'
'Wu, Ya-Pan'
'Zhao, Jun'

_publ_section_title
;
 A series of divalent metal coordination polymers based on isomeric
 tetracarboxylic acids: synthesis, structures and magnetic properties.
;
_journal_issue 46
_journal_name_full 'Dalton transactions (Cambridge, England : 2003)'
_journal_page_first 17519
_journal_page_last 17527
_journal_paper_doi 10.1039/c4dt01946f
_journal_volume 43
_journal_year 2014
_chemical_formula_sum 'C32 H25 N3 Ni2 O11'
_chemical_formula_weight 744.97
_chemical_name_systematic
;

 ?

;
_space_group_IT_number 14
_symmetry_cell_setting monoclinic
_symmetry_space_group_name_Hall '-P 2ybc'
_symmetry_space_group_name_H-M 'P 1 21/c 1'
_atom_sites_solution_hydrogens geom
_atom_sites_solution_primary direct
_atom_sites_solution_secondary difmap
_audit_creation_method SHELXL-97
_cell_angle_alpha 90.00
_cell_angle_beta 92.895(7)
_cell_angle_gamma 90.00
_cell_formula_units_Z 4
_cell_length_a 15.896(7)
_cell_length_b 7.823(3)
_cell_length_c 23.210(10)
_cell_measurement_reflns_used 8039
_cell_measurement_temperature 296(2)
_cell_measurement_theta_max 27.5
_cell_measurement_theta_min 2.1
_cell_volume 2883(2)
_computing_cell_refinement 'Bruker XSCANS'
_computing_data_collection 'Bruker XSCANS'
_computing_data_reduction 'Bruker SHELXTL'
_computing_molecular_graphics 'Bruker SHELXTL'
_computing_publication_material 'Bruker SHELXTL'
_computing_structure_refinement 'SHELXL-97 (Sheldrick, 1997)'
_computing_structure_solution 'SHELXS-97 (Sheldrick, 1990)'
_diffrn_ambient_temperature 296(2)
_diffrn_measured_fraction_theta_full 0.996
_diffrn_measured_fraction_theta_max 0.996
_diffrn_measurement_device_type 'Bruker P4'
_diffrn_measurement_method '\w scans'
_diffrn_radiation_monochromator graphite
_diffrn_radiation_source 'fine-focus sealed tube'
_diffrn_radiation_type MoK\a
_diffrn_radiation_wavelength 0.71073
_diffrn_reflns_av_R_equivalents 0.0722
_diffrn_reflns_av_unetI/netI 0.0449
_diffrn_reflns_limit_h_max 20
_diffrn_reflns_limit_h_min -20
_diffrn_reflns_limit_k_max 10
_diffrn_reflns_limit_k_min -10
_diffrn_reflns_limit_l_max 30
_diffrn_reflns_limit_l_min -30
_diffrn_reflns_number 29630
_diffrn_reflns_theta_full 27.55
_diffrn_reflns_theta_max 27.55
_diffrn_reflns_theta_min 1.76
_exptl_absorpt_coefficient_mu 1.379
_exptl_absorpt_correction_T_max 0.8095
_exptl_absorpt_correction_T_min 0.7605
_exptl_absorpt_correction_type multi-scan
_exptl_absorpt_process_details SADABS
_exptl_crystal_colour green
_exptl_crystal_density_diffrn 1.717
_exptl_crystal_density_method 'not measured'
_exptl_crystal_description prism
_exptl_crystal_F_000 1528
_exptl_crystal_size_max 0.21
_exptl_crystal_size_mid 0.19
_exptl_crystal_size_min 0.16
_refine_diff_density_max 1.143
_refine_diff_density_min -1.120
_refine_diff_density_rms 0.132
_refine_ls_extinction_method none
_refine_ls_goodness_of_fit_ref 1.066
_refine_ls_hydrogen_treatment mixed
_refine_ls_matrix_type full
_refine_ls_number_parameters 442
_refine_ls_number_reflns 6618
_refine_ls_number_restraints 9
_refine_ls_restrained_S_all 1.073
_refine_ls_R_factor_all 0.0504
_refine_ls_R_factor_gt 0.0446
_refine_ls_shift/su_max 0.000
_refine_ls_shift/su_mean 0.000
_refine_ls_structure_factor_coef Fsqd
_refine_ls_weighting_details 'calc w=1/[\s^2^(Fo^2^)+(0.0725P)^2^+2.9964P] where P=(Fo^2^+2Fc^2^)/3'
_refine_ls_weighting_scheme calc
_refine_ls_wR_factor_gt 0.1273
_refine_ls_wR_factor_ref 0.1325
_reflns_number_gt 5898
_reflns_number_total 6618
_reflns_threshold_expression >2sigma(I)
_cod_data_source_file c4dt01946f2.cif
_cod_data_source_block z
_cod_depositor_comments
;
The following automatic conversions were performed:

'_symmetry_cell_setting' value 'Monoclinic' changed to 'monoclinic'
according to
/usr/data/users/saulius/crontab/automatic-downloads/rss-feeds/RSC/lib/dictionaries/cif_core.dic
dictionary named 'cif_core.dic' version 2.4.2 from 2011-04-26.

Automatic conversion script
Id: cif_fix_values 2281 2013-09-26 08:29:07Z andrius 

 Adding full bibliography for 7032483--7032487.cif.
;
_cod_original_sg_symbol_H-M P21/c
_cod_database_code 7032487

loop_
_symmetry_equiv_pos_as_xyz
'x, y, z'
'-x, y+1/2, -z+1/2'
'-x, -y, -z'
'x, -y-1/2, z-1/2'

loop_
_atom_site_label
_atom_site_type_symbol
_atom_site_fract_x
_atom_site_fract_y
_atom_site_fract_z
_atom_site_U_iso_or_equiv
_atom_site_adp_type
_atom_site_occupancy
_atom_site_symmetry_multiplicity
_atom_site_calc_flag
_atom_site_refinement_flags
Ni1 Ni 0.5000 1.0000 0.5000 0.01605(12) Uani 1 2 d S
Ni2 Ni 0.25010(2) 0.56884(5) 0.466433(14) 0.02128(11) Uani 1 1 d .
Ni3 Ni 0.0000 1.0000 0.5000 0.01632(12) Uani 1 2 d S
O1 O 0.40383(12) 0.9933(3) 0.43835(9) 0.0247(4) Uani 1 1 d .
O2 O 0.33747(13) 0.7576(3) 0.46241(9) 0.0300(5) Uani 1 1 d .
O3 O 0.15448(12) 0.7430(3) 0.45830(8) 0.0258(4) Uani 1 1 d .
O4 O 0.10595(13) 1.0112(3) 0.45034(9) 0.0251(4) Uani 1 1 d .
O5 O 0.08661(14) 1.4756(3) 0.13568(9) 0.0278(4) Uani 1 1 d .
O6 O 0.05166(13) 1.3214(3) 0.05651(8) 0.0264(4) Uani 1 1 d .
O7 O 0.25004(13) 0.9038(3) 0.05534(9) 0.0286(4) Uani 1 1 d .
O8 O 0.35053(13) 1.0555(3) 0.01877(8) 0.0274(4) Uani 1 1 d .
O9 O 0.49269(12) 1.2681(3) 0.49129(9) 0.0270(4) Uani 1 1 d D
H9A H 0.5378 1.3109 0.5023 0.040 Uiso 1 1 calc RD
H9B H 0.4506(7) 1.318(4) 0.5048(15) 0.040 Uiso 1 1 d D
O10 O 0.16146(17) 0.3664(3) 0.47545(11) 0.0415(6) Uani 1 1 d D
H10A H 0.1462 0.3645 0.5087 0.062 Uiso 1 1 d RD
H10C H 0.155(3) 0.272(3) 0.4580(10) 0.062 Uiso 1 1 d D
O11 O -0.04912(13) 1.2001(3) 0.45293(8) 0.0257(4) Uani 1 1 d D
H11A H -0.0667 1.1657 0.4212 0.038 Uiso 1 1 d RD
H11C H -0.0974 1.2298 0.4690 0.038 Uiso 1 1 d RD
N1 N 0.26051(16) 0.5049(3) 0.38084(10) 0.0252(5) Uani 1 1 d .
N2 N 0.24655(16) 0.5347(3) 0.19975(10) 0.0270(5) Uani 1 1 d .
H2A H 0.1955 0.5491 0.1865 0.032 Uiso 1 1 calc R
N3 N 0.41721(15) 0.5138(3) 0.06723(10) 0.0212(5) Uani 1 1 d .
C1 C 0.34650(16) 0.8869(4) 0.43072(11) 0.0197(5) Uani 1 1 d .
C2 C 0.28660(15) 0.9211(3) 0.37952(10) 0.0178(5) Uani 1 1 d .
C3 C 0.19852(16) 0.9214(3) 0.38128(11) 0.0180(5) Uani 1 1 d .
C4 C 0.15090(16) 0.8885(3) 0.43475(11) 0.0191(5) Uani 1 1 d .
C5 C 0.15069(16) 0.9573(4) 0.33097(11) 0.0209(5) Uani 1 1 d .
H5A H 0.0923 0.9594 0.3323 0.025 Uiso 1 1 calc R
C6 C 0.18677(16) 0.9905(3) 0.27844(11) 0.0194(5) Uani 1 1 d .
C7 C 0.27607(17) 0.9970(3) 0.27668(11) 0.0180(5) Uani 1 1 d .
C8 C 0.32243(16) 0.9623(4) 0.32798(11) 0.0208(5) Uani 1 1 d .
H8A H 0.3809 0.9672 0.3276 0.025 Uiso 1 1 calc R
C9 C 0.12801(16) 1.0119(3) 0.22700(11) 0.0197(5) Uani 1 1 d .
C10 C 0.07322(18) 0.8799(4) 0.21101(12) 0.0255(6) Uani 1 1 d .
H10B H 0.0707 0.7833 0.2342 0.031 Uiso 1 1 calc R
C11 C 0.02207(19) 0.8905(4) 0.16080(13) 0.0273(6) Uani 1 1 d .
H11B H -0.0134 0.8003 0.1500 0.033 Uiso 1 1 calc R
C12 C 0.02418(18) 1.0367(4) 0.12670(12) 0.0253(6) Uani 1 1 d .
H12A H -0.0077 1.0420 0.0920 0.030 Uiso 1 1 calc R
C13 C 0.07399(16) 1.1743(4) 0.14451(11) 0.0203(5) Uani 1 1 d .
C14 C 0.12588(16) 1.1614(3) 0.19460(11) 0.0208(5) Uani 1 1 d .
H14A H 0.1594 1.2536 0.2064 0.025 Uiso 1 1 calc R
C15 C 0.07086(16) 1.3375(4) 0.11005(11) 0.0211(5) Uani 1 1 d .
C16 C 0.32444(17) 1.0395(4) 0.22495(11) 0.0196(5) Uani 1 1 d .
C17 C 0.29973(18) 0.9899(3) 0.16876(11) 0.0202(5) Uani 1 1 d .
H17A H 0.2506 0.9268 0.1622 0.024 Uiso 1 1 calc R
C18 C 0.34781(17) 1.0338(4) 0.12234(11) 0.0213(5) Uani 1 1 d .
C19 C 0.42410(17) 1.1200(4) 0.13173(12) 0.0258(6) Uani 1 1 d .
H19A H 0.4572 1.1453 0.1010 0.031 Uiso 1 1 calc R
C20 C 0.45012(18) 1.1676(4) 0.18749(12) 0.0285(6) Uani 1 1 d .
H20A H 0.5009 1.2248 0.1942 0.034 Uiso 1 1 calc R
C21 C 0.40038(18) 1.1297(4) 0.23307(11) 0.0248(6) Uani 1 1 d .
H21A H 0.4178 1.1650 0.2700 0.030 Uiso 1 1 calc R
C22 C 0.31524(18) 0.9936(4) 0.06255(12) 0.0226(5) Uani 1 1 d .
C23 C 0.18823(19) 0.5054(4) 0.34900(13) 0.0268(6) Uani 1 1 d .
H23A H 0.1383 0.5002 0.3681 0.032 Uiso 1 1 calc R
C24 C 0.18269(18) 0.5132(4) 0.28968(12) 0.0258(6) Uani 1 1 d .
H24A H 0.1302 0.5135 0.2700 0.031 Uiso 1 1 calc R
C25 C 0.25598(18) 0.5205(4) 0.25908(12) 0.0231(5) Uani 1 1 d .
C26 C 0.33236(19) 0.5089(4) 0.29180(13) 0.0272(6) Uani 1 1 d .
H26A H 0.3832 0.5060 0.2737 0.033 Uiso 1 1 calc R
C27 C 0.33119(19) 0.5020(4) 0.35102(13) 0.0292(6) Uani 1 1 d .
H27A H 0.3826 0.4949 0.3719 0.035 Uiso 1 1 calc R
C28 C 0.30654(18) 0.5295(4) 0.15783(12) 0.0235(5) Uani 1 1 d .
C29 C 0.28263(18) 0.4564(4) 0.10464(13) 0.0276(6) Uani 1 1 d .
H29A H 0.2288 0.4115 0.0984 0.033 Uiso 1 1 calc R
C30 C 0.33838(18) 0.4509(4) 0.06165(12) 0.0250(6) Uani 1 1 d .
H30A H 0.3209 0.4011 0.0267 0.030 Uiso 1 1 calc R
C31 C 0.43911(17) 0.5902(4) 0.11775(12) 0.0244(6) Uani 1 1 d .
H31A H 0.4924 0.6391 0.1221 0.029 Uiso 1 1 calc R
C32 C 0.38698(18) 0.6002(4) 0.16349(12) 0.0265(6) Uani 1 1 d .
H32A H 0.4054 0.6534 0.1977 0.032 Uiso 1 1 calc R

loop_
_atom_site_aniso_label
_atom_site_aniso_U_11
_atom_site_aniso_U_22
_atom_site_aniso_U_33
_atom_site_aniso_U_23
_atom_site_aniso_U_13
_atom_site_aniso_U_12
Ni1 0.0135(2) 0.0223(3) 0.0124(2) 0.00070(16) 0.00021(17) -0.00055(16)
Ni2 0.02252(19) 0.0249(2) 0.01651(18) 0.00067(13) 0.00147(13) 0.00103(13)
Ni3 0.0186(2) 0.0182(2) 0.0121(2) -0.00234(16) 0.00062(17) 0.00009(16)
O1 0.0216(10) 0.0325(11) 0.0193(9) 0.0067(8) -0.0065(8) -0.0063(8)
O2 0.0301(10) 0.0333(11) 0.0256(10) 0.0110(9) -0.0081(8) -0.0089(9)
O3 0.0281(10) 0.0270(10) 0.0228(9) 0.0075(8) 0.0076(8) 0.0077(8)
O4 0.0271(10) 0.0248(10) 0.0242(10) 0.0020(8) 0.0101(8) 0.0042(8)
O5 0.0327(11) 0.0261(10) 0.0236(10) 0.0021(8) -0.0083(8) 0.0001(8)
O6 0.0358(11) 0.0254(10) 0.0172(9) 0.0049(8) -0.0049(8) 0.0019(8)
O7 0.0310(11) 0.0364(11) 0.0186(9) -0.0028(8) 0.0022(8) -0.0096(9)
O8 0.0328(11) 0.0344(11) 0.0152(9) -0.0014(8) 0.0038(8) -0.0089(9)
O9 0.0227(9) 0.0250(10) 0.0332(11) -0.0035(8) 0.0018(8) 0.0018(8)
O10 0.0529(15) 0.0352(13) 0.0376(13) -0.0044(10) 0.0149(11) -0.0174(12)
O11 0.0306(10) 0.0266(10) 0.0198(9) 0.0013(8) 0.0017(8) 0.0043(8)
N1 0.0280(12) 0.0315(13) 0.0165(11) -0.0021(9) 0.0035(9) -0.0020(10)
N2 0.0222(12) 0.0414(14) 0.0178(11) -0.0016(10) 0.0042(9) -0.0014(10)
N3 0.0209(11) 0.0260(12) 0.0170(10) 0.0005(9) 0.0037(8) 0.0005(9)
C1 0.0181(11) 0.0268(13) 0.0139(11) 0.0010(10) -0.0016(9) -0.0004(10)
C2 0.0168(11) 0.0234(12) 0.0128(11) 0.0023(9) -0.0021(9) -0.0023(9)
C3 0.0188(12) 0.0205(12) 0.0149(11) 0.0016(9) 0.0008(9) 0.0019(9)
C4 0.0187(11) 0.0245(13) 0.0139(11) 0.0005(10) -0.0005(9) 0.0011(10)
C5 0.0163(12) 0.0267(13) 0.0195(12) 0.0038(10) -0.0018(10) 0.0018(10)
C6 0.0185(12) 0.0232(13) 0.0163(12) 0.0039(9) -0.0023(10) 0.0021(9)
C7 0.0198(12) 0.0217(13) 0.0125(11) 0.0021(9) 0.0007(9) 0.0006(9)
C8 0.0164(11) 0.0311(14) 0.0149(12) 0.0023(10) -0.0001(9) -0.0016(10)
C9 0.0186(12) 0.0259(13) 0.0143(12) 0.0024(10) -0.0013(10) 0.0012(10)
C10 0.0256(13) 0.0251(13) 0.0253(13) 0.0082(11) -0.0040(11) -0.0017(11)
C11 0.0284(14) 0.0257(14) 0.0271(14) 0.0028(11) -0.0058(11) -0.0042(11)
C12 0.0243(13) 0.0323(14) 0.0188(13) 0.0027(11) -0.0041(10) -0.0004(11)
C13 0.0186(11) 0.0261(13) 0.0159(11) 0.0036(10) -0.0012(9) 0.0030(10)
C14 0.0214(12) 0.0222(13) 0.0183(12) 0.0033(10) -0.0025(10) -0.0001(10)
C15 0.0172(11) 0.0267(13) 0.0193(12) 0.0057(10) -0.0004(9) 0.0020(10)
C16 0.0208(12) 0.0241(12) 0.0140(11) 0.0020(10) 0.0004(9) 0.0007(10)
C17 0.0216(13) 0.0232(13) 0.0155(12) 0.0005(9) -0.0004(10) -0.0002(10)
C18 0.0245(13) 0.0241(12) 0.0154(12) 0.0003(10) 0.0016(10) 0.0016(10)
C19 0.0226(13) 0.0371(16) 0.0178(12) 0.0033(11) 0.0026(10) -0.0039(12)
C20 0.0208(13) 0.0406(17) 0.0238(14) 0.0035(12) -0.0011(10) -0.0084(12)
C21 0.0270(13) 0.0334(15) 0.0138(11) 0.0010(11) -0.0020(10) -0.0047(12)
C22 0.0256(13) 0.0260(14) 0.0163(12) 0.0003(10) 0.0036(10) 0.0014(10)
C23 0.0216(13) 0.0379(17) 0.0213(14) -0.0052(11) 0.0059(11) -0.0039(11)
C24 0.0215(13) 0.0354(16) 0.0205(13) -0.0049(11) 0.0021(11) -0.0013(11)
C25 0.0276(14) 0.0250(13) 0.0167(12) -0.0042(10) 0.0021(10) -0.0037(11)
C26 0.0218(13) 0.0357(16) 0.0246(14) -0.0013(11) 0.0069(11) -0.0015(11)
C27 0.0251(14) 0.0406(18) 0.0217(14) -0.0025(12) 0.0000(11) 0.0015(12)
C28 0.0241(13) 0.0269(13) 0.0199(13) 0.0008(11) 0.0042(10) 0.0010(11)
C29 0.0222(13) 0.0352(15) 0.0256(14) -0.0053(12) 0.0030(11) -0.0065(12)
C30 0.0245(13) 0.0318(15) 0.0186(12) -0.0042(11) 0.0014(10) -0.0043(11)
C31 0.0230(13) 0.0303(14) 0.0201(13) -0.0001(11) 0.0019(10) -0.0039(11)
C32 0.0285(14) 0.0303(15) 0.0207(13) -0.0034(11) 0.0017(11) -0.0031(12)

loop_
_atom_type_symbol
_atom_type_description
_atom_type_scat_dispersion_real
_atom_type_scat_dispersion_imag
_atom_type_scat_source
C C 0.0033 0.0016 'International Tables Vol C Tables 4.2.6.8 and 6.1.1.4'
H H 0.0000 0.0000 'International Tables Vol C Tables 4.2.6.8 and 6.1.1.4'
N N 0.0061 0.0033 'International Tables Vol C Tables 4.2.6.8 and 6.1.1.4'
Ni Ni 0.3393 1.1124 'International Tables Vol C Tables 4.2.6.8 and 6.1.1.4'
O O 0.0106 0.0060 'International Tables Vol C Tables 4.2.6.8 and 6.1.1.4'

loop_
_geom_angle_atom_site_label_1
_geom_angle_atom_site_label_2
_geom_angle_atom_site_label_3
_geom_angle
_geom_angle_site_symmetry_1
_geom_angle_site_symmetry_3
O1 Ni1 O1 180.0 3_676 .
O1 Ni1 N3 87.46(9) 3_676 4_576
O1 Ni1 N3 92.54(9) . 4_576
O1 Ni1 N3 92.54(10) 3_676 2_655
O1 Ni1 N3 87.46(9) . 2_655
N3 Ni1 N3 180.000(1) 4_576 2_655
O1 Ni1 O9 85.56(8) 3_676 3_676
O1 Ni1 O9 94.44(8) . 3_676
N3 Ni1 O9 84.90(8) 4_576 3_676
N3 Ni1 O9 95.10(8) 2_655 3_676
O1 Ni1 O9 94.44(8) 3_676 .
O1 Ni1 O9 85.56(8) . .
N3 Ni1 O9 95.10(8) 4_576 .
N3 Ni1 O9 84.90(8) 2_655 .
O9 Ni1 O9 180.000(1) 3_676 .
O2 Ni2 O3 91.04(10) . .
O2 Ni2 N1 92.51(9) . .
O3 Ni2 N1 99.69(9) . .
O2 Ni2 O7 90.31(9) . 4_576
O3 Ni2 O7 89.16(8) . 4_576
N1 Ni2 O7 170.66(9) . 4_576
O2 Ni2 O10 176.68(9) . .
O3 Ni2 O10 90.70(10) . .
N1 Ni2 O10 89.99(10) . .
O7 Ni2 O10 86.89(9) 4_576 .
O2 Ni2 O8 82.36(9) . 4_576
O3 Ni2 O8 150.18(8) . 4_576
N1 Ni2 O8 109.60(9) . 4_576
O7 Ni2 O8 61.97(8) 4_576 4_576
O10 Ni2 O8 94.73(10) . 4_576
O2 Ni2 C22 85.90(9) . 4_576
O3 Ni2 C22 119.55(9) . 4_576
N1 Ni2 C22 140.74(10) . 4_576
O7 Ni2 C22 30.68(9) 4_576 4_576
O10 Ni2 C22 90.78(10) . 4_576
O8 Ni2 C22 31.29(8) 4_576 4_576
O11 Ni3 O11 180.00(9) 3_576 .
O11 Ni3 O6 92.86(9) 3_576 4_586
O11 Ni3 O6 87.14(9) . 4_586
O11 Ni3 O6 87.14(9) 3_576 2_545
O11 Ni3 O6 92.86(9) . 2_545
O6 Ni3 O6 180.0 4_586 2_545
O11 Ni3 O4 88.27(8) 3_576 3_576
O11 Ni3 O4 91.73(8) . 3_576
O6 Ni3 O4 89.06(9) 4_586 3_576
O6 Ni3 O4 90.94(9) 2_545 3_576
O11 Ni3 O4 91.73(8) 3_576 .
O11 Ni3 O4 88.27(8) . .
O6 Ni3 O4 90.94(9) 4_586 .
O6 Ni3 O4 89.06(9) 2_545 .
O4 Ni3 O4 180.00(9) 3_576 .
C1 O1 Ni1 129.50(18) . .
C1 O2 Ni2 134.95(18) . .
C4 O3 Ni2 131.17(18) . .
C4 O4 Ni3 127.65(18) . .
C15 O6 Ni3 128.61(18) . 2
C22 O7 Ni2 91.88(16) . 4_575
C22 O8 Ni2 86.31(17) . 4_575
Ni1 O9 H9A 109.5 . .
Ni1 O9 H9B 117(2) . .
H9A O9 H9B 113.0 . .
Ni2 O10 H10A 109.5 . .
Ni2 O10 H10C 131(2) . .
H10A O10 H10C 113.8 . .
Ni3 O11 H11A 109.5 . .
Ni3 O11 H11C 106.7 . .
H11A O11 H11C 101.4 . .
C23 N1 C27 115.6(3) . .
C23 N1 Ni2 115.08(19) . .
C27 N1 Ni2 127.4(2) . .
C25 N2 C28 130.4(3) . .
C25 N2 H2A 114.8 . .
C28 N2 H2A 114.8 . .
C31 N3 C30 116.4(2) . .
C31 N3 Ni1 121.81(19) . 2_645
C30 N3 Ni1 121.77(19) . 2_645
O1 C1 O2 124.0(2) . .
O1 C1 C2 115.0(2) . .
O2 C1 C2 121.0(2) . .
C8 C2 C3 118.6(2) . .
C8 C2 C1 116.7(2) . .
C3 C2 C1 124.7(2) . .
C5 C3 C2 118.7(2) . .
C5 C3 C4 116.7(2) . .
C2 C3 C4 124.5(2) . .
O4 C4 O3 125.2(2) . .
O4 C4 C3 115.0(2) . .
O3 C4 C3 119.8(2) . .
C3 C5 C6 122.6(2) . .
C3 C5 H5A 118.7 . .
C6 C5 H5A 118.7 . .
C5 C6 C7 119.1(2) . .
C5 C6 C9 116.9(2) . .
C7 C6 C9 124.0(2) . .
C8 C7 C6 117.0(2) . .
C8 C7 C16 117.2(2) . .
C6 C7 C16 125.8(2) . .
C2 C8 C7 124.0(2) . .
C2 C8 H8A 118.0 . .
C7 C8 H8A 118.0 . .
C10 C9 C14 118.9(2) . .
C10 C9 C6 119.4(2) . .
C14 C9 C6 121.8(2) . .
C9 C10 C11 120.8(3) . .
C9 C10 H10B 119.6 . .
C11 C10 H10B 119.6 . .
C10 C11 C12 119.7(3) . .
C10 C11 H11B 120.1 . .
C12 C11 H11B 120.1 . .
C13 C12 C11 119.9(3) . .
C13 C12 H12A 120.1 . .
C11 C12 H12A 120.1 . .
C12 C13 C14 119.8(2) . .
C12 C13 C15 119.8(2) . .
C14 C13 C15 120.4(2) . .
C9 C14 C13 120.6(3) . .
C9 C14 H14A 119.7 . .
C13 C14 H14A 119.7 . .
O5 C15 O6 125.6(2) . .
O5 C15 C13 118.6(2) . .
O6 C15 C13 115.8(2) . .
C21 C16 C17 117.7(2) . .
C21 C16 C7 118.6(2) . .
C17 C16 C7 123.8(2) . .
C18 C17 C16 120.9(3) . .
C18 C17 H17A 119.6 . .
C16 C17 H17A 119.6 . .
C17 C18 C19 120.3(2) . .
C17 C18 C22 119.3(2) . .
C19 C18 C22 120.4(2) . .
C20 C19 C18 119.4(2) . .
C20 C19 H19A 120.3 . .
C18 C19 H19A 120.3 . .
C21 C20 C19 120.0(3) . .
C21 C20 H20A 120.0 . .
C19 C20 H20A 120.0 . .
C20 C21 C16 121.7(3) . .
C20 C21 H21A 119.1 . .
C16 C21 H21A 119.1 . .
O7 C22 O8 119.8(3) . .
O7 C22 C18 119.2(2) . .
O8 C22 C18 120.9(3) . .
O7 C22 Ni2 57.44(14) . 4_575
O8 C22 Ni2 62.41(15) . 4_575
C18 C22 Ni2 175.4(2) . 4_575
N1 C23 C24 124.3(3) . .
N1 C23 H23A 117.8 . .
C24 C23 H23A 117.8 . .
C23 C24 C25 119.9(3) . .
C23 C24 H24A 120.1 . .
C25 C24 H24A 120.1 . .
N2 C25 C24 117.3(3) . .
N2 C25 C26 126.3(3) . .
C24 C25 C26 116.4(3) . .
C27 C26 C25 119.2(3) . .
C27 C26 H26A 120.4 . .
C25 C26 H26A 120.4 . .
N1 C27 C26 124.4(3) . .
N1 C27 H27A 117.8 . .
C26 C27 H27A 117.8 . .
C32 C28 N2 125.3(3) . .
C32 C28 C29 117.0(3) . .
N2 C28 C29 117.6(3) . .
C30 C29 C28 120.0(3) . .
C30 C29 H29A 120.0 . .
C28 C29 H29A 120.0 . .
N3 C30 C29 123.5(3) . .
N3 C30 H30A 118.2 . .
C29 C30 H30A 118.2 . .
N3 C31 C32 123.7(3) . .
N3 C31 H31A 118.1 . .
C32 C31 H31A 118.1 . .
C31 C32 C28 119.2(3) . .
C31 C32 H32A 120.4 . .
C28 C32 H32A 120.4 . .

loop_
_geom_bond_atom_site_label_1
_geom_bond_atom_site_label_2
_geom_bond_distance
_geom_bond_site_symmetry_2
Ni1 O1 2.041(2) 3_676
Ni1 O1 2.041(2) .
Ni1 N3 2.094(2) 4_576
Ni1 N3 2.094(2) 2_655
Ni1 O9 2.110(2) 3_676
Ni1 O9 2.110(2) .
Ni2 O2 2.032(2) .
Ni2 O3 2.043(2) .
Ni2 N1 2.063(2) .
Ni2 O7 2.075(2) 4_576
Ni2 O10 2.137(2) .
Ni2 O8 2.185(2) 4_576
Ni2 C22 2.460(3) 4_576
Ni3 O11 2.041(2) 3_576
Ni3 O11 2.041(2) .
Ni3 O6 2.059(2) 4_586
Ni3 O6 2.059(2) 2_545
Ni3 O4 2.090(2) 3_576
Ni3 O4 2.090(2) .
O1 C1 1.241(3) .
O2 C1 1.263(3) .
O3 C4 1.263(3) .
O4 C4 1.260(3) .
O5 C15 1.252(4) .
O6 C15 1.271(3) .
O6 Ni3 2.059(2) 2
O7 C22 1.256(4) .
O7 Ni2 2.075(2) 4_575
O8 C22 1.280(3) .
O8 Ni2 2.185(2) 4_575
O9 H9A 0.8200 .
O9 H9B 0.847(10) .
O10 H10A 0.8200 .
O10 H10C 0.844(10) .
O11 H11A 0.8201 .
O11 H11C 0.9010 .
N1 C23 1.334(4) .
N1 C27 1.349(4) .
N2 C25 1.382(4) .
N2 C28 1.397(4) .
N2 H2A 0.8600 .
N3 C31 1.346(4) .
N3 C30 1.346(4) .
N3 Ni1 2.094(2) 2_645
C1 C2 1.509(3) .
C2 C8 1.389(4) .
C2 C3 1.403(3) .
C3 C5 1.389(4) .
C3 C4 1.508(3) .
C5 C6 1.398(4) .
C5 H5A 0.9300 .
C6 C7 1.423(4) .
C6 C9 1.488(4) .
C7 C8 1.395(4) .
C7 C16 1.495(4) .
C8 H8A 0.9300 .
C9 C10 1.389(4) .
C9 C14 1.390(4) .
C10 C11 1.389(4) .
C10 H10B 0.9300 .
C11 C12 1.392(4) .
C11 H11B 0.9300 .
C12 C13 1.387(4) .
C12 H12A 0.9300 .
C13 C14 1.395(4) .
C13 C15 1.506(4) .
C14 H14A 0.9300 .
C16 C21 1.403(4) .
C16 C17 1.398(4) .
C17 C18 1.395(4) .
C17 H17A 0.9300 .
C18 C19 1.395(4) .
C18 C22 1.490(4) .
C19 C20 1.389(4) .
C19 H19A 0.9300 .
C20 C21 1.384(4) .
C20 H20A 0.9300 .
C21 H21A 0.9300 .
C22 Ni2 2.460(3) 4_575
C23 C24 1.376(4) .
C23 H23A 0.9300 .
C24 C25 1.396(4) .
C24 H24A 0.9300 .
C25 C26 1.402(4) .
C26 C27 1.377(4) .
C26 H26A 0.9300 .
C27 H27A 0.9300 .
C28 C32 1.393(4) .
C28 C29 1.396(4) .
C29 C30 1.368(4) .
C29 H29A 0.9300 .
C30 H30A 0.9300 .
C31 C32 1.381(4) .
C31 H31A 0.9300 .
C32 H32A 0.9300 .

loop_
_geom_torsion_atom_site_label_1
_geom_torsion_atom_site_label_2
_geom_torsion_atom_site_label_3
_geom_torsion_atom_site_label_4
_geom_torsion
_geom_torsion_site_symmetry_1
_geom_torsion_site_symmetry_4
O1 Ni1 O1 C1 -37(100) 3_676 .
N3 Ni1 O1 C1 -55.1(2) 4_576 .
N3 Ni1 O1 C1 124.9(2) 2_655 .
O9 Ni1 O1 C1 30.0(2) 3_676 .
O9 Ni1 O1 C1 -150.0(2) . .
O3 Ni2 O2 C1 -45.6(3) . .
N1 Ni2 O2 C1 54.1(3) . .
O7 Ni2 O2 C1 -134.8(3) 4_576 .
O10 Ni2 O2 C1 -167.3(16) . .
O8 Ni2 O2 C1 163.6(3) 4_576 .
C22 Ni2 O2 C1 -165.2(3) 4_576 .
O2 Ni2 O3 C4 27.0(2) . .
N1 Ni2 O3 C4 -65.8(2) . .
O7 Ni2 O3 C4 117.3(2) 4_576 .
O10 Ni2 O3 C4 -155.9(2) . .
O8 Ni2 O3 C4 103.3(3) 4_576 .
C22 Ni2 O3 C4 112.8(2) 4_576 .
O11 Ni3 O4 C4 34.1(2) 3_576 .
O11 Ni3 O4 C4 -145.9(2) . .
O6 Ni3 O4 C4 127.0(2) 4_586 .
O6 Ni3 O4 C4 -53.0(2) 2_545 .
O4 Ni3 O4 C4 -95(3) 3_576 .
O2 Ni2 N1 C23 -125.5(2) . .
O3 Ni2 N1 C23 -34.0(2) . .
O7 Ni2 N1 C23 127.1(6) 4_576 .
O10 Ni2 N1 C23 56.7(2) . .
O8 Ni2 N1 C23 151.8(2) 4_576 .
C22 Ni2 N1 C23 148.0(2) 4_576 .
O2 Ni2 N1 C27 37.9(3) . .
O3 Ni2 N1 C27 129.3(3) . .
O7 Ni2 N1 C27 -69.5(7) 4_576 .
O10 Ni2 N1 C27 -139.9(3) . .
O8 Ni2 N1 C27 -44.9(3) 4_576 .
C22 Ni2 N1 C27 -48.7(3) 4_576 .
Ni1 O1 C1 O2 0.7(4) . .
Ni1 O1 C1 C2 -178.84(17) . .
Ni2 O2 C1 O1 175.5(2) . .
Ni2 O2 C1 C2 -5.0(4) . .
O1 C1 C2 C8 46.8(4) . .
O2 C1 C2 C8 -132.7(3) . .
O1 C1 C2 C3 -130.2(3) . .
O2 C1 C2 C3 50.2(4) . .
C8 C2 C3 C5 2.1(4) . .
C1 C2 C3 C5 179.1(3) . .
C8 C2 C3 C4 -176.6(3) . .
C1 C2 C3 C4 0.4(4) . .
Ni3 O4 C4 O3 -20.0(4) . .
Ni3 O4 C4 C3 155.88(18) . .
Ni2 O3 C4 O4 -149.9(2) . .
Ni2 O3 C4 C3 34.4(4) . .
C5 C3 C4 O4 -60.7(3) . .
C2 C3 C4 O4 118.1(3) . .
C5 C3 C4 O3 115.5(3) . .
C2 C3 C4 O3 -65.8(4) . .
C2 C3 C5 C6 1.1(4) . .
C4 C3 C5 C6 179.9(3) . .
C3 C5 C6 C7 -3.5(4) . .
C3 C5 C6 C9 174.8(3) . .
C5 C6 C7 C8 2.5(4) . .
C9 C6 C7 C8 -175.6(3) . .
C5 C6 C7 C16 -176.7(3) . .
C9 C6 C7 C16 5.2(4) . .
C3 C2 C8 C7 -3.0(4) . .
C1 C2 C8 C7 179.8(3) . .
C6 C7 C8 C2 0.6(4) . .
C16 C7 C8 C2 179.9(3) . .
C5 C6 C9 C10 -58.5(4) . .
C7 C6 C9 C10 119.6(3) . .
C5 C6 C9 C14 121.0(3) . .
C7 C6 C9 C14 -60.9(4) . .
C14 C9 C10 C11 5.4(4) . .
C6 C9 C10 C11 -175.1(3) . .
C9 C10 C11 C12 -1.5(5) . .
C10 C11 C12 C13 -3.3(4) . .
C11 C12 C13 C14 4.2(4) . .
C11 C12 C13 C15 -175.1(3) . .
C10 C9 C14 C13 -4.5(4) . .
C6 C9 C14 C13 176.0(2) . .
C12 C13 C14 C9 -0.2(4) . .
C15 C13 C14 C9 179.0(2) . .
Ni3 O6 C15 O5 -23.5(4) 2 .
Ni3 O6 C15 C13 156.17(18) 2 .
C12 C13 C15 O5 151.7(3) . .
C14 C13 C15 O5 -27.6(4) . .
C12 C13 C15 O6 -28.0(4) . .
C14 C13 C15 O6 152.7(3) . .
C8 C7 C16 C21 -33.7(4) . .
C6 C7 C16 C21 145.5(3) . .
C8 C7 C16 C17 144.2(3) . .
C6 C7 C16 C17 -36.5(4) . .
C21 C16 C17 C18 -2.0(4) . .
C7 C16 C17 C18 -180.0(3) . .
C16 C17 C18 C19 3.6(4) . .
C16 C17 C18 C22 -174.1(3) . .
C17 C18 C19 C20 -2.5(4) . .
C22 C18 C19 C20 175.1(3) . .
C18 C19 C20 C21 -0.1(5) . .
C19 C20 C21 C16 1.7(5) . .
C17 C16 C21 C20 -0.7(4) . .
C7 C16 C21 C20 177.4(3) . .
Ni2 O7 C22 O8 -0.4(3) 4_575 .
Ni2 O7 C22 C18 176.4(2) 4_575 .
Ni2 O8 C22 O7 0.4(3) 4_575 .
Ni2 O8 C22 C18 -176.4(2) 4_575 .
C17 C18 C22 O7 -8.1(4) . .
C19 C18 C22 O7 174.2(3) . .
C17 C18 C22 O8 168.7(3) . .
C19 C18 C22 O8 -9.0(4) . .
C17 C18 C22 Ni2 33(3) . 4_575
C19 C18 C22 Ni2 -144(2) . 4_575
C27 N1 C23 C24 -3.9(5) . .
Ni2 N1 C23 C24 161.4(2) . .
N1 C23 C24 C25 0.2(5) . .
C28 N2 C25 C24 -173.6(3) . .
C28 N2 C25 C26 4.9(5) . .
C23 C24 C25 N2 -177.6(3) . .
C23 C24 C25 C26 3.7(4) . .
N2 C25 C26 C27 177.5(3) . .
C24 C25 C26 C27 -4.0(4) . .
C23 N1 C27 C26 3.6(5) . .
Ni2 N1 C27 C26 -159.6(2) . .
C25 C26 C27 N1 0.3(5) . .
C25 N2 C28 C32 -38.0(5) . .
C25 N2 C28 C29 146.0(3) . .
C32 C28 C29 C30 2.4(5) . .
N2 C28 C29 C30 178.7(3) . .
C31 N3 C30 C29 -2.3(4) . .
Ni1 N3 C30 C29 179.6(2) 2_645 .
C28 C29 C30 N3 -0.3(5) . .
C30 N3 C31 C32 2.8(4) . .
Ni1 N3 C31 C32 -179.1(2) 2_645 .
N3 C31 C32 C28 -0.7(5) . .
N2 C28 C32 C31 -178.0(3) . .
C29 C28 C32 C31 -1.9(4) . .
